data_2218600
loop_
_publ_author_name
'Lee, Dong-Heon'
'Park, Gyungse'

_publ_section_title
;Poly[bis(<i>N</i>,<i>N</i>-dimethylformamide)tris(\m~4~-<i>trans</i>-stilbene-4,4'-dicarboxylato)tricadmium(II)]:
 a two-dimensional network with an unusual 3^6^ topology
;
_journal_coeditor_code BG2189
_journal_issue 7
_journal_name_full 'Acta Crystallographica Section E'
_journal_page_first m861
_journal_page_last m862
_journal_paper_doi 10.1107/S1600536808016267
_journal_volume 64
_journal_year 2008
_chemical_formula_iupac '[Cd3 (C16 H10 O4)3 (C3 H7 N1 O1)2]'
_chemical_formula_moiety 'C54 H44 Cd3 N2 O14'
_chemical_formula_sum 'C54 H44 Cd3 N2 O14'
_chemical_formula_weight 1282.11
_chemical_name_systematic
;
Poly[bis(N,N-dimethylformamide)tris(\m~4~-trans-stilbene-4,4'-
dicarboxylato)tricadmium(II)]
;
_space_group_IT_number 148
_symmetry_cell_setting trigonal
_symmetry_space_group_name_Hall '-R 3'
_symmetry_space_group_name_H-M 'R -3 :H'
_atom_sites_solution_hydrogens geom
_atom_sites_solution_primary direct
_atom_sites_solution_secondary difmap
_audit_creation_method SHELXL-97
_cell_angle_alpha 90.00
_cell_angle_beta 90.00
_cell_angle_gamma 120.00
_cell_formula_units_Z 3
_cell_length_a 16.4881(5)
_cell_length_b 16.4881(5)
_cell_length_c 16.7919(10)
_cell_measurement_reflns_used 6604
_cell_measurement_temperature 223(2)
_cell_measurement_theta_max 28.35
_cell_measurement_theta_min 1.87
_cell_volume 3953.4(3)
_computing_cell_refinement 'SAINT (Bruker, 1997)'
_computing_data_collection 'SMART (Bruker, 1997)'
_computing_data_reduction 'SAINT (Bruker, 1997)'
_computing_molecular_graphics 'SHELXTL (Sheldrick, 2008)'
_computing_publication_material 'SHELXTL (Sheldrick, 2008)'
_computing_structure_refinement 'SHELXL97 (Sheldrick, 2008)'
_computing_structure_solution 'SHELXS97 (Sheldrick, 2008)'
_diffrn_ambient_temperature 223(2)
_diffrn_measured_fraction_theta_full 0.998
_diffrn_measured_fraction_theta_max 0.954
_diffrn_measurement_device_type 'Siemens SMART CCD'
_diffrn_measurement_method \w
_diffrn_radiation_monochromator graphite
_diffrn_radiation_source 'fine-focus sealed tube'
_diffrn_radiation_type MoK\a
_diffrn_radiation_wavelength 0.71073
_diffrn_reflns_av_R_equivalents 0.1039
_diffrn_reflns_av_sigmaI/netI 0.0759
_diffrn_reflns_limit_h_max 21
_diffrn_reflns_limit_h_min -21
_diffrn_reflns_limit_k_max 18
_diffrn_reflns_limit_k_min -21
_diffrn_reflns_limit_l_max 22
_diffrn_reflns_limit_l_min -21
_diffrn_reflns_number 6604
_diffrn_reflns_theta_full 25.00
_diffrn_reflns_theta_max 28.35
_diffrn_reflns_theta_min 1.87
_exptl_absorpt_coefficient_mu 1.266
_exptl_absorpt_correction_T_max 0.69
_exptl_absorpt_correction_T_min 0.69
_exptl_absorpt_correction_type multi-scan
_exptl_absorpt_process_details '(SADABS; Sheldrick, 1996)'
_exptl_crystal_colour colourless
_exptl_crystal_density_diffrn 1.616
_exptl_crystal_density_method 'not measured'
_exptl_crystal_description cubic
_exptl_crystal_F_000 1914
_exptl_crystal_size_max 0.30
_exptl_crystal_size_mid 0.30
_exptl_crystal_size_min 0.30
_refine_diff_density_max 1.698
_refine_diff_density_min -1.534
_refine_ls_extinction_method none
_refine_ls_goodness_of_fit_ref 1.177
_refine_ls_hydrogen_treatment constr
_refine_ls_matrix_type full
_refine_ls_number_parameters 136
_refine_ls_number_reflns 2105
_refine_ls_number_restraints 92
_refine_ls_restrained_S_all 1.175
_refine_ls_R_factor_all 0.0644
_refine_ls_R_factor_gt 0.0571
_refine_ls_shift/su_max 0.001
_refine_ls_shift/su_mean 0.000
_refine_ls_structure_factor_coef Fsqd
_refine_ls_weighting_details 'calc w=1/[\s^2^(Fo^2^)+(0.0995P)^2^+4.8382P] where P=(Fo^2^+2Fc^2^)/3'
_refine_ls_weighting_scheme calc
_refine_ls_wR_factor_gt 0.1723
_refine_ls_wR_factor_ref 0.1808
_reflns_number_gt 1782
_reflns_number_total 2105
_reflns_threshold_expression I>2\s(I)
_cod_data_source_file bg2189.cif
_cod_data_source_block I
_cod_original_sg_symbol_H-M 'R -3'
_cod_database_code 2218600
_cod_database_fobs_code 2218600

loop_
_symmetry_equiv_pos_as_xyz
'x, y, z'
'-y, x-y, z'
'-x+y, -x, z'
'x+2/3, y+1/3, z+1/3'
'-y+2/3, x-y+1/3, z+1/3'
'-x+y+2/3, -x+1/3, z+1/3'
'x+1/3, y+2/3, z+2/3'
'-y+1/3, x-y+2/3, z+2/3'
'-x+y+1/3, -x+2/3, z+2/3'
'-x, -y, -z'
'y, -x+y, -z'
'x-y, x, -z'
'-x+2/3, -y+1/3, -z+1/3'
'y+2/3, -x+y+1/3, -z+1/3'
'x-y+2/3, x+1/3, -z+1/3'
'-x+1/3, -y+2/3, -z+2/3'
'y+1/3, -x+y+2/3, -z+2/3'
'x-y+1/3, x+2/3, -z+2/3'

loop_
_atom_site_type_symbol
_atom_site_label
_atom_site_fract_x
_atom_site_fract_y
_atom_site_fract_z
_atom_site_U_iso_or_equiv
_atom_site_adp_type
_atom_site_calc_flag
_atom_site_refinement_flags
_atom_site_occupancy
Cd Cd1 0.0000 1.0000 1.0000 0.0302(2) Uani d S 1
Cd Cd2 0.0000 1.0000 0.79310(3) 0.0424(2) Uani d S 1
O O1 0.1245(2) 1.0679(2) 0.9162(2) 0.0521(7) Uani d . 1
O O2 0.1222(2) 1.1401(2) 0.8067(2) 0.0599(9) Uani d . 1
C C1 0.1562(3) 1.1402(3) 0.8740(3) 0.0458(9) Uani d . 1
C C2 0.2391(3) 1.2283(3) 0.9015(3) 0.0579(12) Uani d . 1
C C3 0.2624(5) 1.3134(4) 0.8665(4) 0.0748(17) Uani d . 1
H H3A 0.2259 1.3142 0.8238 0.090 Uiso calc R 1
C C4 0.3368(6) 1.3965(5) 0.8918(5) 0.109(3) Uani d . 1
H H4A 0.3496 1.4531 0.8677 0.131 Uiso calc R 1
C C5 0.3911(6) 1.3967(5) 0.9510(5) 0.112(3) Uani d U 1
C C6 0.4698(8) 1.4929(7) 0.9730(7) 0.138(4) Uani d U 1
H H6 0.4748 1.5449 0.9456 0.166 Uiso calc R 1
C C7 0.3714(7) 1.3114(7) 0.9864(6) 0.133(4) Uani d U 1
H H7A 0.4095 1.3120 1.0283 0.159 Uiso calc R 1
C C8 0.2968(5) 1.2260(5) 0.9610(4) 0.099(3) Uani d U 1
H H8A 0.2859 1.1690 0.9831 0.118 Uiso calc R 1
O O1S 0.0000 1.0000 0.6625(11) 0.186(4) Uani d SU 1
N N1S 0.106(2) 1.082(2) 0.5571(18) 0.188(5) Uani d PDU 0.33
C C1S 0.067(4) 1.086(4) 0.625(2) 0.190(6) Uani d PDU 0.33
H H1S 0.0825 1.1436 0.6479 0.228 Uiso calc PR 0.33
C C2S 0.136(3) 1.014(3) 0.547(3) 0.188(5) Uani d PDU 0.33
H H2S1 0.1426 0.9916 0.5985 0.282 Uiso calc PR 0.33
H H2S2 0.1958 1.0429 0.5194 0.282 Uiso calc PR 0.33
H H2S3 0.0899 0.9616 0.5156 0.282 Uiso calc PR 0.33
C C3S 0.144(3) 1.160(3) 0.502(2) 0.190(5) Uani d PDU 0.33
H H3S1 0.0964 1.1771 0.4909 0.284 Uiso calc PR 0.33
H H3S2 0.1615 1.1420 0.4531 0.284 Uiso calc PR 0.33
H H3S3 0.1980 1.2129 0.5257 0.284 Uiso calc PR 0.33

loop_
_atom_site_aniso_label
_atom_site_aniso_U_11
_atom_site_aniso_U_22
_atom_site_aniso_U_33
_atom_site_aniso_U_12
_atom_site_aniso_U_13
_atom_site_aniso_U_23
Cd1 0.0307(3) 0.0307(3) 0.0291(4) 0.01536(14) 0.000 0.000
Cd2 0.0414(3) 0.0414(3) 0.0443(4) 0.02070(14) 0.000 0.000
O1 0.0407(15) 0.0402(15) 0.068(2) 0.0147(13) 0.0172(14) 0.0081(13)
O2 0.0493(17) 0.061(2) 0.0463(17) 0.0106(15) 0.0029(13) 0.0043(14)
C1 0.0361(19) 0.044(2) 0.047(2) 0.0117(16) 0.0112(16) 0.0003(16)
C2 0.052(3) 0.048(2) 0.048(2) 0.006(2) 0.0016(19) 0.0048(18)
C3 0.062(3) 0.047(3) 0.090(4) 0.008(3) -0.004(3) 0.013(3)
C4 0.093(5) 0.045(3) 0.134(7) -0.006(3) -0.026(5) 0.008(4)
C5 0.108(6) 0.067(4) 0.091(5) -0.008(4) -0.016(4) -0.006(4)
C6 0.137(8) 0.095(6) 0.130(8) 0.018(5) -0.037(6) 0.024(5)
C7 0.113(7) 0.112(7) 0.094(5) -0.003(5) -0.057(5) 0.013(5)
C8 0.090(4) 0.075(4) 0.075(4) -0.001(3) -0.032(3) 0.025(3)
O1S 0.192(4) 0.192(4) 0.174(6) 0.096(2) 0.000 0.000
N1S 0.186(6) 0.190(6) 0.181(6) 0.089(4) 0.000(4) 0.000(4)
C1S 0.192(8) 0.191(7) 0.178(7) 0.088(6) -0.002(5) -0.006(5)
C2S 0.186(6) 0.190(6) 0.183(6) 0.090(4) -0.001(4) 0.001(4)
C3S 0.189(6) 0.190(6) 0.184(6) 0.090(4) 0.000(4) 0.001(4)

loop_
_atom_type_symbol
_atom_type_description
_atom_type_scat_dispersion_real
_atom_type_scat_dispersion_imag
_atom_type_scat_source
C C 0.0033 0.0016 'International Tables Vol C Tables 4.2.6.8 and 6.1.1.4'
H H 0.0000 0.0000 'International Tables Vol C Tables 4.2.6.8 and 6.1.1.4'
N N 0.0061 0.0033 'International Tables Vol C Tables 4.2.6.8 and 6.1.1.4'
O O 0.0106 0.0060 'International Tables Vol C Tables 4.2.6.8 and 6.1.1.4'
Cd Cd -0.8075 1.2024 'International Tables Vol C Tables 4.2.6.8 and 6.1.1.4'

loop_
_geom_angle_atom_site_label_1
_geom_angle_atom_site_label_2
_geom_angle_atom_site_label_3
_geom_angle_site_symmetry_1
_geom_angle_site_symmetry_3
_geom_angle
O1 Cd1 O1 3_465 12_667 180.00(13)
O1 Cd1 O1 3_465 2_675 85.62(14)
O1 Cd1 O1 12_667 2_675 94.38(14)
O1 Cd1 O1 3_465 . 85.62(14)
O1 Cd1 O1 12_667 . 94.38(14)
O1 Cd1 O1 2_675 . 85.62(14)
O1 Cd1 O1 3_465 11_457 94.38(14)
O1 Cd1 O1 12_667 11_457 85.62(14)
O1 Cd1 O1 2_675 11_457 180.0000(10)
O1 Cd1 O1 . 11_457 94.38(14)
O1 Cd1 O1 3_465 10_577 94.38(14)
O1 Cd1 O1 12_667 10_577 85.62(14)
O1 Cd1 O1 2_675 10_577 94.38(14)
O1 Cd1 O1 . 10_577 180.0000(10)
O1 Cd1 O1 11_457 10_577 85.62(14)
O1 Cd1 Cd2 3_465 10_577 128.30(9)
O1 Cd1 Cd2 12_667 10_577 51.70(9)
O1 Cd1 Cd2 2_675 10_577 128.30(9)
O1 Cd1 Cd2 . 10_577 128.30(9)
O1 Cd1 Cd2 11_457 10_577 51.70(9)
O1 Cd1 Cd2 10_577 10_577 51.70(9)
O1 Cd1 Cd2 3_465 . 51.70(9)
O1 Cd1 Cd2 12_667 . 128.30(9)
O1 Cd1 Cd2 2_675 . 51.70(9)
O1 Cd1 Cd2 . . 51.70(9)
O1 Cd1 Cd2 11_457 . 128.30(9)
O1 Cd1 Cd2 10_577 . 128.30(9)
Cd2 Cd1 Cd2 10_577 . 180.0
O2 Cd2 O2 . 2_675 118.93(3)
O2 Cd2 O2 . 3_465 118.93(3)
O2 Cd2 O2 2_675 3_465 118.93(3)
O2 Cd2 O1S . . 95.98(9)
O2 Cd2 O1S 2_675 . 95.98(9)
O2 Cd2 O1S 3_465 . 95.98(9)
O2 Cd2 Cd1 . . 84.02(9)
O2 Cd2 Cd1 2_675 . 84.02(9)
O2 Cd2 Cd1 3_465 . 84.02(9)
O1S Cd2 Cd1 . . 180.000(4)
C1 O1 Cd1 . . 131.5(3)
C1 O2 Cd2 . . 105.6(3)
O1 C1 O2 . . 122.1(4)
O1 C1 C2 . . 119.8(4)
O2 C1 C2 . . 118.1(4)
C3 C2 C8 . . 119.0(5)
C3 C2 C1 . . 120.9(5)
C8 C2 C1 . . 120.1(5)
C4 C3 C2 . . 122.4(7)
C4 C3 H3A . . 118.8
C2 C3 H3A . . 118.8
C5 C4 C3 . . 119.8(7)
C5 C4 H4A . . 120.1
C3 C4 H4A . . 120.1
C4 C5 C7 . . 119.5(6)
C4 C5 C6 . . 114.1(8)
C7 C5 C6 . . 126.4(8)
C6 C6 C5 10_687 . 123.3(13)
C6 C6 H6 10_687 . 118.4
C5 C6 H6 . . 118.4
C8 C7 C5 . . 121.7(7)
C8 C7 H7A . . 119.1
C5 C7 H7A . . 119.1
C7 C8 C2 . . 117.4(7)
C7 C8 H8A . . 121.3
C2 C8 H8A . . 121.3
C1S O1S C1S 2_675 3_465 102(3)
C1S O1S C1S 2_675 . 102(3)
C1S O1S C1S 3_465 . 102(3)
C1S O1S Cd2 2_675 . 116(2)
C1S O1S Cd2 3_465 . 116(2)
C1S O1S Cd2 . . 116(2)
C1S N1S C3S . . 120.7(11)
C1S N1S C2S . . 120.1(11)
C3S N1S C2S . . 116.8(10)
N1S C1S O1S . . 119(4)
N1S C1S H1S . . 120.4
O1S C1S H1S . . 120.4
N1S C2S H2S1 . . 109.5
N1S C2S H2S2 . . 109.5
H2S1 C2S H2S2 . . 109.5
N1S C2S H2S3 . . 109.5
H2S1 C2S H2S3 . . 109.5
H2S2 C2S H2S3 . . 109.5
N1S C3S H3S1 . . 109.5
N1S C3S H3S2 . . 109.5
H3S1 C3S H3S2 . . 109.5
N1S C3S H3S3 . . 109.5
H3S1 C3S H3S3 . . 109.5
H3S2 C3S H3S3 . . 109.5

loop_
_geom_bond_atom_site_label_1
_geom_bond_atom_site_label_2
_geom_bond_site_symmetry_2
_geom_bond_distance
Cd1 O1 3_465 2.269(3)
Cd1 O1 12_667 2.269(3)
Cd1 O1 2_675 2.269(3)
Cd1 O1 . 2.269(3)
Cd1 O1 11_457 2.269(3)
Cd1 O1 10_577 2.269(3)
Cd1 Cd2 10_577 3.4742(5)
Cd1 Cd2 . 3.4742(5)
Cd2 O2 . 2.189(3)
Cd2 O2 2_675 2.189(3)
Cd2 O2 3_465 2.189(3)
Cd2 O1S . 2.193(19)
O1 C1 . 1.255(5)
O2 C1 . 1.262(6)
C1 C2 . 1.484(6)
C2 C3 . 1.386(8)
C2 C8 . 1.394(8)
C3 C4 . 1.373(9)
C3 H3A . 0.9400
C4 C5 . 1.336(12)
C4 H4A . 0.9400
C5 C7 . 1.408(13)
C5 C6 . 1.509(12)
C6 C6 10_687 1.279(19)
C6 H6 . 0.9400
C7 C8 . 1.395(10)
C7 H7A . 0.9400
C8 H8A . 0.9400
O1S C1S 2_675 1.43(4)
O1S C1S 3_465 1.43(4)
O1S C1S . 1.43(4)
N1S C1S . 1.323(9)
N1S C3S . 1.445(9)
N1S C2S . 1.448(9)
C1S H1S . 0.9400
C2S H2S1 . 0.9700
C2S H2S2 . 0.9700
C2S H2S3 . 0.9700
C3S H3S1 . 0.9700
C3S H3S2 . 0.9700
C3S H3S3 . 0.9700
